data_1575626
loop_
_publ_author_name
'Artem'ev, Alexander V.'
'Davydova, Maria P.'
'Kuzmin, Anton V.'
'Rakhmanova, Mariana I.'
'Bagryanskaya, Irina Yu'

_publ_section_title
;
 A tetraphosphino-bis(<i>s</i>-triazine) from cyanuric chloride and
 Ph<sub>2</sub>PH: new unexpected tandem C-C/C-P coupling reaction.
;
_journal_issue 38
_journal_name_full 'Dalton transactions (Cambridge, England : 2003)'
_journal_page_first 14440
_journal_page_last 14447
_journal_paper_doi 10.1039/d5dt01861g
_journal_volume 54
_journal_year 2025
_chemical_formula_moiety 'C58 H46 N8 P4 Se4'
_chemical_formula_sum 'C58 H46 N8 P4 Se4'
_chemical_formula_weight 1294.75
_chemical_name_systematic '[2,2'-Bi(1,3,5-triazine)]-4,4',6,6'- tetrayltetrakis(diphenylphosphine selenide)'
_space_group_crystal_system monoclinic
_space_group_IT_number 14
_space_group_name_Hall '-P 2ybc'
_space_group_name_H-M_alt 'P 1 21/c 1'
_atom_sites_solution_hydrogens geom
_audit_creation_method SHELXL-2018/3
_audit_update_record
;
2025-07-29 deposited with the CCDC.	2025-09-05 downloaded from the CCDC.
;
_cell_angle_alpha 90
_cell_angle_beta 113.137(4)
_cell_angle_gamma 90
_cell_formula_units_Z 2
_cell_length_a 14.5542(13)
_cell_length_b 16.5391(13)
_cell_length_c 12.5469(10)
_cell_measurement_reflns_used 4825
_cell_measurement_temperature 200(2)
_cell_measurement_theta_max 23.18
_cell_measurement_theta_min 2.90
_cell_volume 2777.3(4)
_computing_cell_refinement 'Bruker SAINT'
_computing_data_collection 'Bruker APEX2'
_computing_data_reduction 'Bruker SAINT'
_computing_molecular_graphics 'Bruker SHELXTL'
_computing_publication_material 'Bruker SHELXTL'
_computing_structure_refinement 'SHELXL-2018/3 (Sheldrick, 2018)'
_computing_structure_solution 'SHELXT 2014/5 (Sheldrick, 2014)'
_diffrn_ambient_temperature 200(2)
_diffrn_measured_fraction_theta_full 0.998
_diffrn_measured_fraction_theta_max 0.998
_diffrn_measurement_device_type 'Bruker APEX-II CCD'
_diffrn_measurement_method '\f and \w scans'
_diffrn_radiation_type MoK\a
_diffrn_radiation_wavelength 0.71073
_diffrn_reflns_av_R_equivalents 0.0780
_diffrn_reflns_av_unetI/netI 0.0612
_diffrn_reflns_Laue_measured_fraction_full 0.998
_diffrn_reflns_Laue_measured_fraction_max 0.998
_diffrn_reflns_limit_h_max 17
_diffrn_reflns_limit_h_min -17
_diffrn_reflns_limit_k_max 19
_diffrn_reflns_limit_k_min -17
_diffrn_reflns_limit_l_max 14
_diffrn_reflns_limit_l_min -14
_diffrn_reflns_number 22480
_diffrn_reflns_point_group_measured_fraction_full 0.998
_diffrn_reflns_point_group_measured_fraction_max 0.998
_diffrn_reflns_theta_full 25.024
_diffrn_reflns_theta_max 25.024
_diffrn_reflns_theta_min 2.463
_diffrn_source 'sealed tube'
_exptl_absorpt_coefficient_mu 2.804
_exptl_absorpt_correction_T_max 0.9281
_exptl_absorpt_correction_T_min 0.7364
_exptl_absorpt_correction_type multi-scan
_exptl_absorpt_process_details SADABS
_exptl_crystal_colour orange
_exptl_crystal_density_diffrn 1.548
_exptl_crystal_density_method 'not measured'
_exptl_crystal_description plate
_exptl_crystal_F_000 1292
_exptl_crystal_size_max 0.300
_exptl_crystal_size_mid 0.200
_exptl_crystal_size_min 0.010
_refine_diff_density_max 1.301
_refine_diff_density_min -0.845
_refine_diff_density_rms 0.133
_refine_ls_extinction_method none
_refine_ls_goodness_of_fit_ref 1.048
_refine_ls_hydrogen_treatment constr
_refine_ls_matrix_type full
_refine_ls_number_parameters 335
_refine_ls_number_reflns 4892
_refine_ls_number_restraints 0
_refine_ls_restrained_S_all 1.048
_refine_ls_R_factor_all 0.0926
_refine_ls_R_factor_gt 0.0681
_refine_ls_shift/su_max 0.007
_refine_ls_shift/su_mean 0.001
_refine_ls_structure_factor_coef Fsqd
_refine_ls_weighting_details 'w=1/[\s^2^(Fo^2^)+(0.0709P)^2^+17.0889P] where P=(Fo^2^+2Fc^2^)/3'
_refine_ls_weighting_scheme calc
_refine_ls_wR_factor_gt 0.1720
_refine_ls_wR_factor_ref 0.1842
_reflns_Friedel_coverage 0.000
_reflns_number_gt 3688
_reflns_number_total 4892
_reflns_threshold_expression 'I > 2\s(I)'
_cod_data_source_file d5dt01861g2.cif
_cod_data_source_block md1088
_cod_depositor_comments 'Adding full bibliography for 1575624--1575626.cif.'
_cod_original_sg_symbol_H-M 'P 21/c'
_cod_database_code 1575626
_shelx_shelxl_version_number 2018/3
_shelx_space_group_comment
;
The symmetry employed for this shelxl refinement is uniquely defined
by the following loop, which should always be used as a source of
symmetry information in preference to the above space-group names.
They are only intended as comments.
;
_shelx_estimated_absorpt_t_min 0.487
_shelx_estimated_absorpt_t_max 0.973

loop_
_space_group_symop_operation_xyz
'x, y, z'
'-x, y+1/2, -z+1/2'
'-x, -y, -z'
'x, -y-1/2, z-1/2'

loop_
_atom_site_label
_atom_site_type_symbol
_atom_site_fract_x
_atom_site_fract_y
_atom_site_fract_z
_atom_site_U_iso_or_equiv
_atom_site_adp_type
_atom_site_occupancy
_atom_site_site_symmetry_order
_atom_site_calc_flag
_atom_site_refinement_flags_posn
_atom_site_refinement_flags_adp
_atom_site_refinement_flags_occupancy
_atom_site_disorder_assembly
_atom_site_disorder_group
Se1 Se 0.82909(6) 0.32195(5) 0.58229(8) 0.0523(3) Uani 1 1 d . . . . .
Se2 Se 0.63924(7) 0.60215(6) 0.17377(7) 0.0562(3) Uani 1 1 d . . . . .
P1 P 0.82834(12) 0.43547(10) 0.65511(15) 0.0297(4) Uani 1 1 d . . . . .
P2 P 0.64531(13) 0.66160(11) 0.32385(15) 0.0328(4) Uani 1 1 d . . . . .
N1 N 0.6291(3) 0.4690(3) 0.5678(4) 0.0231(11) Uani 1 1 d . . . . .
N2 N 0.7248(4) 0.5476(3) 0.4910(4) 0.0275(12) Uani 1 1 d . . . . .
N3 N 0.5498(4) 0.5679(3) 0.4245(4) 0.0297(12) Uani 1 1 d . . . . .
N4 N 0.3165(6) 0.3669(5) 0.3010(8) 0.070(2) Uani 1 1 d . . . . .
C1 C 0.8183(5) 0.4281(4) 0.7936(6) 0.0319(15) Uani 1 1 d . . . . .
C2 C 0.7599(6) 0.3667(5) 0.8095(7) 0.050(2) Uani 1 1 d . . . . .
H1 H 0.724816 0.330967 0.747522 0.060 Uiso 1 1 calc R U . . .
C3 C 0.7529(7) 0.3576(6) 0.9159(7) 0.065(3) Uani 1 1 d . . . . .
H5 H 0.711050 0.316674 0.925707 0.078 Uiso 1 1 calc R U . . .
C4 C 0.8059(7) 0.4070(6) 1.0070(7) 0.059(2) Uani 1 1 d . . . . .
H4 H 0.802817 0.399219 1.080579 0.071 Uiso 1 1 calc R U . . .
C5 C 0.8638(6) 0.4684(5) 0.9911(7) 0.0487(19) Uani 1 1 d . . . . .
H3 H 0.900435 0.503043 1.053850 0.058 Uiso 1 1 calc R U . . .
C6 C 0.8686(5) 0.4795(5) 0.8860(6) 0.0409(17) Uani 1 1 d . . . . .
H2 H 0.906850 0.522951 0.875542 0.049 Uiso 1 1 calc R U . . .
C7 C 0.9305(5) 0.5014(4) 0.6672(6) 0.0346(15) Uani 1 1 d . . . . .
C8 C 0.9284(5) 0.5828(4) 0.6888(6) 0.0384(16) Uani 1 1 d . . . . .
H10 H 0.873197 0.605243 0.701061 0.046 Uiso 1 1 calc R U . . .
C9 C 1.0067(6) 0.6323(5) 0.6928(6) 0.0465(19) Uani 1 1 d . . . . .
H9 H 1.004544 0.688591 0.706641 0.056 Uiso 1 1 calc R U . . .
C10 C 1.0883(6) 0.5998(7) 0.6766(7) 0.063(3) Uani 1 1 d . . . . .
H6 H 1.141897 0.633862 0.679584 0.075 Uiso 1 1 calc R U . . .
C11 C 1.0914(6) 0.5193(7) 0.6566(7) 0.065(3) Uani 1 1 d . . . . .
H8 H 1.147604 0.497454 0.645953 0.078 Uiso 1 1 calc R U . . .
C12 C 1.0133(5) 0.4683(5) 0.6513(7) 0.0473(19) Uani 1 1 d . . . . .
H7 H 1.015976 0.412057 0.637236 0.057 Uiso 1 1 calc R U . . .
C13 C 0.7160(4) 0.4916(4) 0.5603(5) 0.0262(13) Uani 1 1 d . . . . .
C14 C 0.5498(4) 0.5093(4) 0.4979(5) 0.0252(13) Uani 1 1 d . . . . .
C15 C 0.6394(5) 0.5845(4) 0.4259(5) 0.0296(14) Uani 1 1 d . . . . .
C16 C 0.7597(5) 0.7175(4) 0.4032(6) 0.0328(15) Uani 1 1 d . . . . .
C17 C 0.7703(6) 0.7620(5) 0.5006(7) 0.0477(19) Uani 1 1 d . . . . .
H11 H 0.718793 0.761330 0.529233 0.057 Uiso 1 1 calc R U . . .
C18 C 0.8543(7) 0.8069(5) 0.5556(8) 0.056(2) Uani 1 1 d . . . . .
H12 H 0.860959 0.837725 0.622148 0.067 Uiso 1 1 calc R U . . .
C19 C 0.9304(6) 0.8078(5) 0.5147(8) 0.052(2) Uani 1 1 d . . . . .
H15 H 0.989045 0.838849 0.553220 0.062 Uiso 1 1 calc R U . . .
C20 C 0.9200(6) 0.7639(5) 0.4196(8) 0.051(2) Uani 1 1 d . . . . .
H13 H 0.971997 0.763862 0.391720 0.061 Uiso 1 1 calc R U . . .
C21 C 0.8342(6) 0.7189(5) 0.3624(7) 0.0446(18) Uani 1 1 d . . . . .
H14 H 0.827062 0.689117 0.294845 0.053 Uiso 1 1 calc R U . . .
C22 C 0.5407(5) 0.7283(4) 0.3036(6) 0.0355(16) Uani 1 1 d . . . . .
C23 C 0.5124(6) 0.7495(5) 0.3931(7) 0.0465(19) Uani 1 1 d . . . . .
H20 H 0.546082 0.726879 0.468091 0.056 Uiso 1 1 calc R U . . .
C24 C 0.4350(6) 0.8035(5) 0.3731(9) 0.059(2) Uani 1 1 d . . . . .
H19 H 0.416198 0.818014 0.434939 0.071 Uiso 1 1 calc R U . . .
C25 C 0.3856(7) 0.8360(6) 0.2668(10) 0.067(3) Uani 1 1 d . . . . .
H18 H 0.332241 0.872798 0.254409 0.080 Uiso 1 1 calc R U . . .
C26 C 0.4125(7) 0.8160(5) 0.1776(9) 0.067(3) Uani 1 1 d . . . . .
H16 H 0.378533 0.839771 0.103495 0.080 Uiso 1 1 calc R U . . .
C27 C 0.4900(6) 0.7607(5) 0.1945(7) 0.049(2) Uani 1 1 d . . . . .
H17 H 0.507382 0.745599 0.131759 0.059 Uiso 1 1 calc R U . . .
C28 C 0.3803(8) 0.4468(6) 0.1654(9) 0.074(3) Uani 1 1 d . . . . .
H22 H 0.324090 0.463187 0.094658 0.110 Uiso 1 1 calc R U . . .
H21 H 0.426398 0.413172 0.144822 0.110 Uiso 1 1 calc R U . . .
H23 H 0.415547 0.494966 0.207030 0.110 Uiso 1 1 calc R U . . .
C29 C 0.3426(7) 0.3999(6) 0.2404(9) 0.059(2) Uani 1 1 d . . . . .

loop_
_atom_site_aniso_label
_atom_site_aniso_U_11
_atom_site_aniso_U_22
_atom_site_aniso_U_33
_atom_site_aniso_U_23
_atom_site_aniso_U_13
_atom_site_aniso_U_12
Se1 0.0417(5) 0.0407(5) 0.0656(6) -0.0135(4) 0.0114(4) 0.0076(4)
Se2 0.0667(6) 0.0678(6) 0.0391(5) -0.0023(4) 0.0261(4) -0.0084(5)
P1 0.0186(8) 0.0279(9) 0.0371(9) 0.0016(7) 0.0049(7) 0.0034(7)
P2 0.0275(9) 0.0421(10) 0.0306(9) 0.0091(8) 0.0133(7) -0.0013(8)
N1 0.012(2) 0.025(3) 0.030(3) 0.002(2) 0.006(2) 0.000(2)
N2 0.016(3) 0.036(3) 0.030(3) 0.004(2) 0.008(2) 0.004(2)
N3 0.021(3) 0.033(3) 0.033(3) 0.008(2) 0.009(2) -0.003(2)
N4 0.063(5) 0.063(5) 0.091(6) -0.033(5) 0.037(5) -0.002(4)
C1 0.019(3) 0.032(4) 0.038(4) 0.011(3) 0.003(3) 0.000(3)
C2 0.050(5) 0.047(5) 0.041(4) 0.010(4) 0.006(4) -0.016(4)
C3 0.072(6) 0.058(6) 0.051(5) 0.018(4) 0.011(5) -0.021(5)
C4 0.054(5) 0.079(6) 0.035(4) 0.017(4) 0.007(4) -0.005(5)
C5 0.035(4) 0.060(5) 0.043(4) -0.004(4) 0.007(3) -0.010(4)
C6 0.033(4) 0.042(4) 0.044(4) -0.002(3) 0.011(3) -0.004(3)
C7 0.017(3) 0.048(4) 0.035(4) 0.002(3) 0.006(3) 0.000(3)
C8 0.032(4) 0.035(4) 0.043(4) 0.004(3) 0.010(3) -0.002(3)
C9 0.035(4) 0.050(5) 0.045(4) 0.007(4) 0.006(3) -0.014(4)
C10 0.038(5) 0.096(8) 0.048(5) 0.008(5) 0.011(4) -0.023(5)
C11 0.026(4) 0.116(9) 0.052(5) -0.005(5) 0.016(4) -0.004(5)
C12 0.022(4) 0.067(5) 0.053(5) -0.006(4) 0.013(3) 0.006(4)
C13 0.021(3) 0.028(3) 0.027(3) -0.001(3) 0.007(3) 0.003(3)
C14 0.023(3) 0.026(3) 0.026(3) 0.001(3) 0.009(3) 0.000(3)
C15 0.030(4) 0.035(4) 0.027(3) 0.003(3) 0.015(3) -0.001(3)
C16 0.024(4) 0.035(4) 0.041(4) 0.008(3) 0.015(3) -0.001(3)
C17 0.036(4) 0.066(5) 0.048(4) 0.002(4) 0.024(4) -0.007(4)
C18 0.062(6) 0.055(5) 0.056(5) -0.006(4) 0.030(4) -0.014(4)
C19 0.038(5) 0.046(5) 0.064(5) 0.010(4) 0.014(4) -0.010(4)
C20 0.026(4) 0.051(5) 0.081(6) 0.014(5) 0.028(4) 0.003(3)
C21 0.038(4) 0.050(5) 0.054(5) 0.009(4) 0.026(4) 0.006(4)
C22 0.027(4) 0.038(4) 0.035(4) 0.015(3) 0.005(3) -0.001(3)
C23 0.032(4) 0.055(5) 0.054(5) 0.020(4) 0.019(4) 0.013(3)
C24 0.041(5) 0.055(5) 0.086(7) 0.004(5) 0.032(5) 0.005(4)
C25 0.034(5) 0.052(5) 0.105(8) 0.017(6) 0.017(5) 0.009(4)
C26 0.043(5) 0.051(5) 0.073(6) 0.028(5) -0.013(5) -0.002(4)
C27 0.038(5) 0.054(5) 0.045(4) 0.013(4) 0.004(4) -0.012(4)
C28 0.063(6) 0.073(7) 0.082(7) 0.001(6) 0.025(5) 0.022(5)
C29 0.059(6) 0.055(6) 0.065(6) -0.022(5) 0.025(5) 0.008(5)

loop_
_atom_type_symbol
_atom_type_description
_atom_type_scat_dispersion_real
_atom_type_scat_dispersion_imag
_atom_type_scat_source
C C 0.0033 0.0016 'International Tables Vol C Tables 4.2.6.8 and 6.1.1.4'
H H 0.0000 0.0000 'International Tables Vol C Tables 4.2.6.8 and 6.1.1.4'
N N 0.0061 0.0033 'International Tables Vol C Tables 4.2.6.8 and 6.1.1.4'
P P 0.1023 0.0942 'International Tables Vol C Tables 4.2.6.8 and 6.1.1.4'
Se Se -0.0929 2.2259 'International Tables Vol C Tables 4.2.6.8 and 6.1.1.4'

loop_
_geom_angle_atom_site_label_1
_geom_angle_atom_site_label_2
_geom_angle_atom_site_label_3
_geom_angle
_geom_angle_site_symmetry_1
_geom_angle_site_symmetry_3
_geom_angle_publ_flag
C7 P1 C1 109.7(3) . . ?
C7 P1 C13 104.0(3) . . ?
C1 P1 C13 105.5(3) . . ?
C7 P1 Se1 115.8(2) . . ?
C1 P1 Se1 112.1(2) . . ?
C13 P1 Se1 109.0(2) . . ?
C22 P2 C16 107.7(3) . . ?
C22 P2 C15 104.7(3) . . ?
C16 P2 C15 104.8(3) . . ?
C22 P2 Se2 115.0(2) . . ?
C16 P2 Se2 115.9(2) . . ?
C15 P2 Se2 107.7(2) . . ?
C14 N1 C13 114.1(5) . . ?
C13 N2 C15 114.7(5) . . ?
C15 N3 C14 114.0(5) . . ?
C2 C1 C6 118.6(7) . . ?
C2 C1 P1 118.3(6) . . ?
C6 C1 P1 123.1(5) . . ?
C3 C2 C1 119.9(8) . . ?
C3 C2 H1 120.0 . . ?
C1 C2 H1 120.0 . . ?
C4 C3 C2 120.5(8) . . ?
C4 C3 H5 119.7 . . ?
C2 C3 H5 119.7 . . ?
C3 C4 C5 119.5(8) . . ?
C3 C4 H4 120.3 . . ?
C5 C4 H4 120.3 . . ?
C6 C5 C4 120.3(8) . . ?
C6 C5 H3 119.8 . . ?
C4 C5 H3 119.8 . . ?
C5 C6 C1 121.0(7) . . ?
C5 C6 H2 119.5 . . ?
C1 C6 H2 119.5 . . ?
C8 C7 C12 119.7(7) . . ?
C8 C7 P1 121.8(5) . . ?
C12 C7 P1 118.4(6) . . ?
C7 C8 C9 120.1(7) . . ?
C7 C8 H10 119.9 . . ?
C9 C8 H10 119.9 . . ?
C10 C9 C8 120.3(8) . . ?
C10 C9 H9 119.8 . . ?
C8 C9 H9 119.8 . . ?
C11 C10 C9 119.9(8) . . ?
C11 C10 H6 120.1 . . ?
C9 C10 H6 120.1 . . ?
C10 C11 C12 121.0(8) . . ?
C10 C11 H8 119.5 . . ?
C12 C11 H8 119.5 . . ?
C11 C12 C7 118.9(8) . . ?
C11 C12 H7 120.5 . . ?
C7 C12 H7 120.5 . . ?
N2 C13 N1 125.3(5) . . ?
N2 C13 P1 119.3(4) . . ?
N1 C13 P1 115.4(4) . . ?
N1 C14 N3 125.9(5) . . ?
N1 C14 C14 118.4(7) . 3_666 ?
N3 C14 C14 115.7(7) . 3_666 ?
N3 C15 N2 125.9(6) . . ?
N3 C15 P2 116.8(5) . . ?
N2 C15 P2 117.2(5) . . ?
C21 C16 C17 119.5(7) . . ?
C21 C16 P2 119.5(6) . . ?
C17 C16 P2 120.9(5) . . ?
C18 C17 C16 120.2(7) . . ?
C18 C17 H11 119.9 . . ?
C16 C17 H11 119.9 . . ?
C17 C18 C19 120.3(8) . . ?
C17 C18 H12 119.9 . . ?
C19 C18 H12 119.9 . . ?
C20 C19 C18 119.4(8) . . ?
C20 C19 H15 120.3 . . ?
C18 C19 H15 120.3 . . ?
C19 C20 C21 120.6(7) . . ?
C19 C20 H13 119.7 . . ?
C21 C20 H13 119.7 . . ?
C16 C21 C20 120.0(8) . . ?
C16 C21 H14 120.0 . . ?
C20 C21 H14 120.0 . . ?
C27 C22 C23 119.5(7) . . ?
C27 C22 P2 117.8(6) . . ?
C23 C22 P2 122.7(5) . . ?
C22 C23 C24 119.8(7) . . ?
C22 C23 H20 120.1 . . ?
C24 C23 H20 120.1 . . ?
C25 C24 C23 121.1(9) . . ?
C25 C24 H19 119.4 . . ?
C23 C24 H19 119.4 . . ?
C24 C25 C26 119.9(8) . . ?
C24 C25 H18 120.0 . . ?
C26 C25 H18 120.0 . . ?
C25 C26 C27 120.5(8) . . ?
C25 C26 H16 119.8 . . ?
C27 C26 H16 119.8 . . ?
C22 C27 C26 119.2(8) . . ?
C22 C27 H17 120.4 . . ?
C26 C27 H17 120.4 . . ?
C29 C28 H22 109.5 . . ?
C29 C28 H21 109.5 . . ?
H22 C28 H21 109.5 . . ?
C29 C28 H23 109.5 . . ?
H22 C28 H23 109.5 . . ?
H21 C28 H23 109.5 . . ?
N4 C29 C28 176.8(11) . . ?

loop_
_geom_bond_atom_site_label_1
_geom_bond_atom_site_label_2
_geom_bond_distance
_geom_bond_site_symmetry_2
_geom_bond_publ_flag
Se1 P1 2.0900(19) . ?
Se2 P2 2.095(2) . ?
P1 C7 1.802(7) . ?
P1 C1 1.804(7) . ?
P1 C13 1.850(6) . ?
P2 C22 1.815(7) . ?
P2 C16 1.821(7) . ?
P2 C15 1.833(6) . ?
N1 C14 1.322(8) . ?
N1 C13 1.358(8) . ?
N2 C13 1.310(8) . ?
N2 C15 1.337(8) . ?
N3 C15 1.326(8) . ?
N3 C14 1.336(8) . ?
N4 C29 1.117(12) . ?
C1 C2 1.387(10) . ?
C1 C6 1.392(10) . ?
C2 C3 1.387(12) . ?
C2 H1 0.9500 . ?
C3 C4 1.370(12) . ?
C3 H5 0.9500 . ?
C4 C5 1.384(12) . ?
C4 H4 0.9500 . ?
C5 C6 1.359(11) . ?
C5 H3 0.9500 . ?
C6 H2 0.9500 . ?
C7 C8 1.376(10) . ?
C7 C12 1.408(10) . ?
C8 C9 1.389(10) . ?
C8 H10 0.9500 . ?
C9 C10 1.389(13) . ?
C9 H9 0.9500 . ?
C10 C11 1.359(14) . ?
C10 H6 0.9500 . ?
C11 C12 1.398(12) . ?
C11 H8 0.9500 . ?
C12 H7 0.9500 . ?
C14 C14 1.504(12) 3_666 ?
C16 C21 1.369(9) . ?
C16 C17 1.382(10) . ?
C17 C18 1.365(11) . ?
C17 H11 0.9500 . ?
C18 C19 1.391(12) . ?
C18 H12 0.9500 . ?
C19 C20 1.354(12) . ?
C19 H15 0.9500 . ?
C20 C21 1.387(11) . ?
C20 H13 0.9500 . ?
C21 H14 0.9500 . ?
C22 C27 1.382(10) . ?
C22 C23 1.385(10) . ?
C23 C24 1.380(11) . ?
C23 H20 0.9500 . ?
C24 C25 1.353(13) . ?
C24 H19 0.9500 . ?
C25 C26 1.364(14) . ?
C25 H18 0.9500 . ?
C26 C27 1.402(13) . ?
C26 H16 0.9500 . ?
C27 H17 0.9500 . ?
C28 C29 1.482(15) . ?
C28 H22 0.9800 . ?
C28 H21 0.9800 . ?
C28 H23 0.9800 . ?

loop_
_geom_torsion_atom_site_label_1
_geom_torsion_atom_site_label_2
_geom_torsion_atom_site_label_3
_geom_torsion_atom_site_label_4
_geom_torsion
_geom_torsion_site_symmetry_1
_geom_torsion_site_symmetry_2
_geom_torsion_site_symmetry_3
_geom_torsion_site_symmetry_4
_geom_torsion_publ_flag
C7 P1 C1 C2 -165.6(6) . . . . ?
C13 P1 C1 C2 83.0(6) . . . . ?
Se1 P1 C1 C2 -35.5(6) . . . . ?
C7 P1 C1 C6 12.5(7) . . . . ?
C13 P1 C1 C6 -99.0(6) . . . . ?
Se1 P1 C1 C6 142.6(5) . . . . ?
C6 C1 C2 C3 -0.1(12) . . . . ?
P1 C1 C2 C3 178.0(7) . . . . ?
C1 C2 C3 C4 -2.2(14) . . . . ?
C2 C3 C4 C5 2.4(15) . . . . ?
C3 C4 C5 C6 -0.3(14) . . . . ?
C4 C5 C6 C1 -2.1(12) . . . . ?
C2 C1 C6 C5 2.3(11) . . . . ?
P1 C1 C6 C5 -175.8(6) . . . . ?
C1 P1 C7 C8 -66.6(6) . . . . ?
C13 P1 C7 C8 45.9(6) . . . . ?
Se1 P1 C7 C8 165.3(5) . . . . ?
C1 P1 C7 C12 114.8(6) . . . . ?
C13 P1 C7 C12 -132.7(6) . . . . ?
Se1 P1 C7 C12 -13.3(6) . . . . ?
C12 C7 C8 C9 1.2(11) . . . . ?
P1 C7 C8 C9 -177.4(5) . . . . ?
C7 C8 C9 C10 -0.9(11) . . . . ?
C8 C9 C10 C11 0.1(12) . . . . ?
C9 C10 C11 C12 0.3(13) . . . . ?
C10 C11 C12 C7 0.0(13) . . . . ?
C8 C7 C12 C11 -0.8(11) . . . . ?
P1 C7 C12 C11 177.9(6) . . . . ?
C15 N2 C13 N1 1.2(9) . . . . ?
C15 N2 C13 P1 179.9(5) . . . . ?
C14 N1 C13 N2 -0.4(9) . . . . ?
C14 N1 C13 P1 -179.0(4) . . . . ?
C7 P1 C13 N2 22.3(6) . . . . ?
C1 P1 C13 N2 137.7(5) . . . . ?
Se1 P1 C13 N2 -101.7(5) . . . . ?
C7 P1 C13 N1 -158.9(5) . . . . ?
C1 P1 C13 N1 -43.5(5) . . . . ?
Se1 P1 C13 N1 77.1(5) . . . . ?
C13 N1 C14 N3 -0.2(9) . . . . ?
C13 N1 C14 C14 -178.2(6) . . . 3_666 ?
C15 N3 C14 N1 -0.2(9) . . . . ?
C15 N3 C14 C14 177.8(6) . . . 3_666 ?
C14 N3 C15 N2 1.2(9) . . . . ?
C14 N3 C15 P2 177.8(4) . . . . ?
C13 N2 C15 N3 -1.7(9) . . . . ?
C13 N2 C15 P2 -178.3(4) . . . . ?
C22 P2 C15 N3 28.9(6) . . . . ?
C16 P2 C15 N3 142.1(5) . . . . ?
Se2 P2 C15 N3 -94.0(5) . . . . ?
C22 P2 C15 N2 -154.2(5) . . . . ?
C16 P2 C15 N2 -41.0(6) . . . . ?
Se2 P2 C15 N2 83.0(5) . . . . ?
C22 P2 C16 C21 -129.8(6) . . . . ?
C15 P2 C16 C21 119.1(6) . . . . ?
Se2 P2 C16 C21 0.6(7) . . . . ?
C22 P2 C16 C17 46.7(7) . . . . ?
C15 P2 C16 C17 -64.4(7) . . . . ?
Se2 P2 C16 C17 177.1(5) . . . . ?
C21 C16 C17 C18 -0.1(12) . . . . ?
P2 C16 C17 C18 -176.6(6) . . . . ?
C16 C17 C18 C19 -0.5(13) . . . . ?
C17 C18 C19 C20 0.3(13) . . . . ?
C18 C19 C20 C21 0.6(12) . . . . ?
C17 C16 C21 C20 0.9(11) . . . . ?
P2 C16 C21 C20 177.5(6) . . . . ?
C19 C20 C21 C16 -1.2(12) . . . . ?
C16 P2 C22 C27 105.2(6) . . . . ?
C15 P2 C22 C27 -143.7(6) . . . . ?
Se2 P2 C22 C27 -25.6(6) . . . . ?
C16 P2 C22 C23 -72.8(7) . . . . ?
C15 P2 C22 C23 38.3(7) . . . . ?
Se2 P2 C22 C23 156.3(6) . . . . ?
C27 C22 C23 C24 -1.0(12) . . . . ?
P2 C22 C23 C24 177.0(6) . . . . ?
C22 C23 C24 C25 0.4(13) . . . . ?
C23 C24 C25 C26 -0.5(14) . . . . ?
C24 C25 C26 C27 1.2(14) . . . . ?
C23 C22 C27 C26 1.7(11) . . . . ?
P2 C22 C27 C26 -176.4(6) . . . . ?
C25 C26 C27 C22 -1.8(12) . . . . ?
